data_1524192
loop_
_publ_author_name
'Chang Tao-Fan'
'Liang Ching-Kwei'

_publ_section_title
;
 Concerning the crystal structure of Co Ga3
;
_journal_name_full 'Wu Li Hsueh Pao (= Acta Physica Sinica)'
_journal_page_first 701
_journal_page_last 703
_journal_volume 22
_journal_year 1967
_chemical_formula_sum 'Co Ga3'
_space_group_IT_number 136
_symmetry_space_group_name_Hall '-P 4n 2n'
_symmetry_space_group_name_H-M 'P 42/m n m'
_cell_angle_alpha 90
_cell_angle_beta 90
_cell_angle_gamma 90
_cell_formula_units_Z 4
_cell_length_a 6.2365
_cell_length_b 6.2365
_cell_length_c 6.4347
_cell_volume 250.271
_citation_journal_id_ASTM WLHPAR
_cod_data_source_file ChangTao-Fan_WLHPAR_1967_1006.cif
_cod_data_source_block Co1Ga3
_cod_original_cell_volume 250.2708
_cod_original_formula_sum 'Co1 Ga3'
_cod_database_code 1524192

loop_
_symmetry_equiv_pos_as_xyz
x,y,z
-y+1/2,x+1/2,z+1/2
-x,-y,z
y+1/2,-x+1/2,z+1/2
x+1/2,-y+1/2,-z+1/2
y,x,-z
-x+1/2,y+1/2,-z+1/2
-y,-x,-z
-x,-y,-z
y-1/2,-x-1/2,-z-1/2
x,y,-z
-y-1/2,x-1/2,-z-1/2
-x-1/2,y-1/2,z-1/2
-y,-x,z
x-1/2,-y-1/2,z-1/2
y,x,z

loop_
_atom_site_label
_atom_site_type_symbol
_atom_site_fract_x
_atom_site_fract_y
_atom_site_fract_z
_atom_site_occupancy
_atom_site_U_iso_or_equiv
Ga2 Ga 0.157 0.157 0.264 1 0.0
Ga1 Ga 0 0.5 0 1 0.0
Co1 Co 0.343 0.343 0 1 0.0
